data_4036730
loop_
_publ_author_name
'Buchman, Marek'
'Csatayov\'a, Krist\'ina'
'Davies, Stephen G.'
'Fletcher, Ai M.'
'Houlsby, Ian T. T.'
'Roberts, Paul M.'
'Rowe, Sam M.'
'Thomson, James E.'

_publ_section_title
;
 Asymmetric Syntheses of (+)-Preussin B, the C(2)-Epimer of (-)-Preussin
 B, and 3-Deoxy-(+)-preussin B.
;
_journal_issue 12
_journal_name_full 'The Journal of organic chemistry'
_journal_page_first 4907
_journal_page_last 4922
_journal_paper_doi 10.1021/acs.joc.6b00362
_journal_volume 81
_journal_year 2016
_chemical_absolute_configuration unk
_chemical_formula_moiety 'C25 H29 N1 O2'
_chemical_formula_sum 'C25 H29 N O2'
_chemical_formula_weight 375.51
_space_group_IT_number 19
_space_group_name_Hall 'P 2ac 2ab'
_space_group_name_H-M_alt 'P 21 21 21'
_symmetry_cell_setting orthorhombic
_symmetry_space_group_name_Hall 'P 2ac 2ab'
_symmetry_space_group_name_H-M 'P 21 21 21'
_atom_sites_solution_hydrogens difmap
_atom_sites_solution_primary direct
_cell_angle_alpha 90
_cell_angle_beta 90
_cell_angle_gamma 90
_cell_formula_units_Z 4
_cell_length_a 7.5811(2)
_cell_length_b 11.5805(3)
_cell_length_c 24.0536(9)
_cell_measurement_reflns_used 1768
_cell_measurement_temperature 150
_cell_measurement_theta_max 27
_cell_measurement_theta_min 5
_cell_volume 2111.74(11)
_computing_cell_refinement 'DENZO/SCALEPACK (Otwinowski & Minor, 1997)'
_computing_data_collection 'COLLECT (Nonius, 2001).'
_computing_data_reduction 'DENZO/SCALEPACK (Otwinowski & Minor, 1997)'
_computing_molecular_graphics 'CAMERON (Watkin et al., 1996)'
_computing_publication_material 'CRYSTALS (Betteridge et al., 2003)'
_computing_structure_refinement 'CRYSTALS (Betteridge et al., 2003)'
_computing_structure_solution 'SIR92 (Altomare et al., 1994)'
_diffrn_ambient_temperature 150
_diffrn_measured_fraction_theta_full 0.899
_diffrn_measured_fraction_theta_max 0.894
_diffrn_measurement_device Area
_diffrn_measurement_device_type 'Nonius KappaCCD'
_diffrn_measurement_method \w
_diffrn_radiation_monochromator graphite
_diffrn_radiation_type 'Mo K\a'
_diffrn_radiation_wavelength 0.71073
_diffrn_reflns_av_R_equivalents 0.026
_diffrn_reflns_limit_h_max 9
_diffrn_reflns_limit_h_min -9
_diffrn_reflns_limit_k_max 15
_diffrn_reflns_limit_k_min -14
_diffrn_reflns_limit_l_max 31
_diffrn_reflns_limit_l_min -31
_diffrn_reflns_number 3891
_diffrn_reflns_theta_full 25.280
_diffrn_reflns_theta_max 27.478
_diffrn_reflns_theta_min 5.320
_diffrn_standards_number 0
_exptl_absorpt_coefficient_mu 0.074
_exptl_absorpt_correction_T_max 0.98
_exptl_absorpt_correction_T_min 0.98
_exptl_absorpt_correction_type multi-scan
_exptl_absorpt_process_details 'DENZO/SCALEPACK (Otwinowski & Minor, 1997)'
_exptl_crystal_colour colourless
_exptl_crystal_density_diffrn 1.181
_exptl_crystal_density_method 'not measured'
_exptl_crystal_description block
_exptl_crystal_F_000 808
_exptl_crystal_size_max 0.260
_exptl_crystal_size_mid 0.250
_exptl_crystal_size_min 0.230
_refine_diff_density_max 0.18
_refine_diff_density_min -0.20
_refine_ls_extinction_method None
_refine_ls_goodness_of_fit_ref 0.9877
_refine_ls_hydrogen_treatment constr
_refine_ls_matrix_type full
_refine_ls_number_parameters 253
_refine_ls_number_reflns 2470
_refine_ls_number_restraints 0
_refine_ls_R_factor_all 0.0577
_refine_ls_R_factor_gt 0.0430
_refine_ls_shift/su_max 0.0003318
_refine_ls_shift/su_mean 0.0000209
_refine_ls_structure_factor_coef Fsqd
_refine_ls_weighting_details
;
 Method= Modified Sheldrick 
 w=1/[\s^2^(F^2^) + ( 0.04P)^2^ + 0.42P] 
 ,where P=(max(Fo^2^,0) + 2Fc^2^)/3 
;
_refine_ls_weighting_scheme calc
_refine_ls_wR_factor_all 0.0999
_refine_ls_wR_factor_gt 0.0920
_refine_ls_wR_factor_ref 0.0999
_reflns_limit_h_max 9
_reflns_limit_h_min 0
_reflns_limit_k_max 15
_reflns_limit_k_min 0
_reflns_limit_l_max 31
_reflns_limit_l_min 0
_reflns_number_gt 1983
_reflns_number_total 2470
_reflns_threshold_expression I>2.0\s(I)
_oxford_diffrn_Wilson_B_factor 3.98
_oxford_diffrn_Wilson_scale 0.76
_oxford_refine_ls_r_factor_ref 0.0577
_oxford_refine_ls_scale 1.215(6)
_oxford_reflns_number_all 2470
_oxford_reflns_threshold_expression_ref I>-3.0\s(I)
_cod_data_source_file jo6b00362_si_002.cif
_cod_data_source_block 58
_cod_original_formula_sum 'C25 H29 N1 O2'
_cod_database_code 4036730

loop_
_symmetry_equiv_pos_as_xyz
x,y,z
x+1/2,-y+1/2,-z
-x,y+1/2,-z+1/2
-x+1/2,-y,z+1/2

loop_
_atom_site_label
_atom_site_type_symbol
_atom_site_fract_x
_atom_site_fract_y
_atom_site_fract_z
_atom_site_U_iso_or_equiv
_atom_site_occupancy
_atom_site_adp_type
_atom_site_refinement_flags_posn
O1 O 0.9091(2) 0.27454(17) 0.40292(8) 0.0624 1.0000 Uani .
C2 C 0.7346(3) 0.2780(2) 0.42678(10) 0.0455 1.0000 Uani .
C3 C 0.7391(3) 0.3546(2) 0.47722(10) 0.0490 1.0000 Uani .
O4 O 0.5777(2) 0.34963(15) 0.50764(7) 0.0571 1.0000 Uani .
C5 C 0.6011(3) 0.31451(18) 0.38243(9) 0.0416 1.0000 Uani .
N6 N 0.6316(3) 0.43472(15) 0.36385(8) 0.0406 1.0000 Uani .
C7 C 0.7486(3) 0.4449(2) 0.31569(10) 0.0472 1.0000 Uani .
C8 C 0.8305(3) 0.56287(19) 0.30960(10) 0.0411 1.0000 Uani .
C9 C 0.8448(4) 0.6125(2) 0.25745(12) 0.0569 1.0000 Uani .
C10 C 0.9300(4) 0.7168(3) 0.25046(14) 0.0730 1.0000 Uani .
C11 C 0.9998(4) 0.7731(3) 0.29547(18) 0.0772 1.0000 Uani .
C12 C 0.9863(4) 0.7247(3) 0.34716(15) 0.0701 1.0000 Uani .
C13 C 0.9030(3) 0.6205(2) 0.35443(11) 0.0528 1.0000 Uani .
C14 C 0.4700(3) 0.5060(2) 0.35812(10) 0.0456 1.0000 Uani .
C15 C 0.4039(3) 0.53927(19) 0.41543(10) 0.0427 1.0000 Uani .
C16 C 0.5009(3) 0.6186(2) 0.44613(11) 0.0524 1.0000 Uani .
C17 C 0.4500(4) 0.6528(2) 0.49842(13) 0.0654 1.0000 Uani .
C18 C 0.2999(4) 0.6085(3) 0.52176(13) 0.0682 1.0000 Uani .
C19 C 0.2012(4) 0.5302(3) 0.49273(14) 0.0670 1.0000 Uani .
C20 C 0.2507(3) 0.4959(3) 0.43944(12) 0.0547 1.0000 Uani .
C21 C 0.3253(4) 0.4563(3) 0.32039(12) 0.0703 1.0000 Uani .
C22 C 0.5912(4) 0.22590(19) 0.33516(10) 0.0494 1.0000 Uani .
C23 C 0.5242(3) 0.1075(2) 0.35152(10) 0.0459 1.0000 Uani .
C24 C 0.6156(4) 0.0095(2) 0.33633(12) 0.0564 1.0000 Uani .
C25 C 0.5508(4) -0.0995(2) 0.34741(15) 0.0682 1.0000 Uani .
C26 C 0.3941(5) -0.1121(2) 0.37493(14) 0.0692 1.0000 Uani .
C27 C 0.3005(4) -0.0162(3) 0.39108(13) 0.0649 1.0000 Uani .
C28 C 0.3645(4) 0.0934(2) 0.37920(11) 0.0537 1.0000 Uani .
H21 H 0.6995 0.1961 0.4384 0.0580 1.0000 Uiso R
H32 H 0.8323 0.3246 0.5027 0.0642 1.0000 Uiso R
H31 H 0.7669 0.4352 0.4657 0.0652 1.0000 Uiso R
H51 H 0.4840 0.3153 0.4017 0.0526 1.0000 Uiso R
H72 H 0.8445 0.3864 0.3196 0.0601 1.0000 Uiso R
H71 H 0.6808 0.4288 0.2802 0.0611 1.0000 Uiso R
H91 H 0.7938 0.5728 0.2256 0.0738 1.0000 Uiso R
H101 H 0.9388 0.7502 0.2142 0.0916 1.0000 Uiso R
H111 H 1.0584 0.8453 0.2900 0.0980 1.0000 Uiso R
H121 H 1.0320 0.7621 0.3788 0.0898 1.0000 Uiso R
H131 H 0.8960 0.5865 0.3904 0.0660 1.0000 Uiso R
H141 H 0.5096 0.5805 0.3394 0.0592 1.0000 Uiso R
H161 H 0.6057 0.6500 0.4293 0.0681 1.0000 Uiso R
H171 H 0.5211 0.7068 0.5189 0.0850 1.0000 Uiso R
H181 H 0.2650 0.6339 0.5592 0.0872 1.0000 Uiso R
H191 H 0.0988 0.4976 0.5085 0.0886 1.0000 Uiso R
H201 H 0.1780 0.4428 0.4189 0.0705 1.0000 Uiso R
H213 H 0.2300 0.5127 0.3185 0.1150 1.0000 Uiso R
H212 H 0.2897 0.3827 0.3375 0.1155 1.0000 Uiso R
H211 H 0.3758 0.4447 0.2835 0.1149 1.0000 Uiso R
H221 H 0.7116 0.2164 0.3201 0.0641 1.0000 Uiso R
H222 H 0.5083 0.2562 0.3066 0.0629 1.0000 Uiso R
H241 H 0.7285 0.0186 0.3173 0.0730 1.0000 Uiso R
H251 H 0.6112 -0.1666 0.3373 0.0885 1.0000 Uiso R
H261 H 0.3513 -0.1865 0.3824 0.0877 1.0000 Uiso R
H271 H 0.1897 -0.0245 0.4116 0.0798 1.0000 Uiso R
H281 H 0.2965 0.1597 0.3897 0.0697 1.0000 Uiso R
H11 H 0.9717 0.2516 0.4301 0.1019 1.0000 Uiso R
H41 H 0.5026 0.3991 0.4989 0.0925 1.0000 Uiso R

loop_
_atom_site_aniso_label
_atom_site_aniso_U_11
_atom_site_aniso_U_22
_atom_site_aniso_U_33
_atom_site_aniso_U_23
_atom_site_aniso_U_13
_atom_site_aniso_U_12
O1 0.0538(10) 0.0813(12) 0.0520(11) 0.0114(10) 0.0078(9) 0.0106(10)
C2 0.0458(13) 0.0465(12) 0.0441(14) 0.0063(11) 0.0030(10) -0.0002(11)
C3 0.0492(14) 0.0580(14) 0.0398(13) 0.0060(11) -0.0018(11) -0.0022(12)
O4 0.0569(11) 0.0695(11) 0.0451(10) 0.0084(9) 0.0054(8) 0.0042(9)
C5 0.0460(12) 0.0429(11) 0.0359(11) 0.0035(10) 0.0031(10) -0.0025(11)
N6 0.0460(10) 0.0404(9) 0.0353(9) 0.0035(8) 0.0053(8) 0.0020(9)
C7 0.0563(14) 0.0469(12) 0.0383(12) 0.0036(11) 0.0101(11) 0.0015(12)
C8 0.0380(12) 0.0441(11) 0.0412(12) 0.0067(11) 0.0048(10) 0.0043(10)
C9 0.0595(16) 0.0654(16) 0.0457(14) 0.0162(13) -0.0018(12) -0.0088(14)
C10 0.075(2) 0.0741(18) 0.070(2) 0.0304(17) 0.0054(17) -0.0091(17)
C11 0.070(2) 0.0635(17) 0.098(3) 0.0033(18) 0.0197(19) -0.0192(17)
C12 0.0567(17) 0.0792(19) 0.074(2) -0.0184(17) 0.0144(15) -0.0231(16)
C13 0.0470(13) 0.0678(15) 0.0436(13) 0.0008(12) 0.0075(11) -0.0062(14)
C14 0.0490(13) 0.0492(12) 0.0388(12) 0.0046(11) 0.0007(10) 0.0080(12)
C15 0.0423(12) 0.0435(11) 0.0424(12) 0.0056(10) 0.0042(10) 0.0069(11)
C16 0.0544(15) 0.0494(13) 0.0533(15) -0.0006(12) 0.0087(12) -0.0039(13)
C17 0.078(2) 0.0618(15) 0.0561(17) -0.0112(14) 0.0054(15) -0.0050(15)
C18 0.082(2) 0.0722(18) 0.0510(16) -0.0043(15) 0.0164(15) 0.0118(18)
C19 0.0539(16) 0.0780(19) 0.0691(19) 0.0139(17) 0.0213(15) 0.0076(15)
C20 0.0454(13) 0.0606(14) 0.0582(16) 0.0022(13) 0.0038(12) 0.0018(13)
C21 0.0645(17) 0.098(2) 0.0488(15) -0.0117(16) -0.0153(13) 0.0171(17)
C22 0.0602(15) 0.0477(12) 0.0405(12) -0.0024(11) 0.0039(12) -0.0042(13)
C23 0.0550(14) 0.0461(12) 0.0365(11) -0.0019(10) -0.0057(11) -0.0077(12)
C24 0.0580(15) 0.0527(14) 0.0585(15) -0.0053(13) -0.0035(13) -0.0028(13)
C25 0.069(2) 0.0490(14) 0.086(2) -0.0057(15) -0.0163(18) 0.0014(14)
C26 0.078(2) 0.0521(15) 0.077(2) 0.0101(15) -0.0226(18) -0.0181(16)
C27 0.0651(17) 0.0699(18) 0.0596(17) 0.0055(15) -0.0007(14) -0.0218(16)
C28 0.0573(15) 0.0545(14) 0.0492(14) -0.0040(12) 0.0014(12) -0.0046(13)

loop_
_atom_type_symbol
_atom_type_scat_dispersion_real
_atom_type_scat_dispersion_imag
_atom_type_scat_Cromer_Mann_a1
_atom_type_scat_Cromer_Mann_b1
_atom_type_scat_Cromer_Mann_a2
_atom_type_scat_Cromer_Mann_b2
_atom_type_scat_Cromer_Mann_a3
_atom_type_scat_Cromer_Mann_b3
_atom_type_scat_Cromer_Mann_a4
_atom_type_scat_Cromer_Mann_b4
_atom_type_scat_Cromer_Mann_c
_atom_type_scat_source
C 0.0033 0.0016 2.3100 20.8439 1.0200 10.2075 1.5886 0.5687 0.8650 51.6512 0.2156 'International Tables Vol C 4.2.6.8 and 6.1.1.4'
H 0.0000 0.0000 0.4930 10.5109 0.3229 26.1257 0.1402 3.1424 0.0408 57.7998 0.0030 'International Tables Vol C 4.2.6.8 and 6.1.1.4'
N 0.0061 0.0033 12.2126 0.0057 3.1322 9.8933 2.0125 28.9975 1.1663 0.5826 -11.5290 'International Tables Vol C 4.2.6.8 and 6.1.1.4'
O 0.0106 0.0060 3.0485 13.2771 2.2868 5.7011 1.5463 0.3239 0.8670 32.9089 0.2508 'International Tables Vol C 4.2.6.8 and 6.1.1.4'

loop_
_geom_angle_atom_site_label_1
_geom_angle_atom_site_label_2
_geom_angle_atom_site_label_3
_geom_angle
_geom_angle_publ_flag
C2 O1 H11 102.4 no
O1 C2 C3 108.4(2) yes
O1 C2 C5 109.68(19) yes
C3 C2 C5 114.5(2) yes
O1 C2 H21 108.7 no
C3 C2 H21 109.4 no
C5 C2 H21 105.9 no
C2 C3 O4 111.7(2) yes
C2 C3 H32 107.9 no
O4 C3 H32 106.1 no
C2 C3 H31 109.5 no
O4 C3 H31 111.2 no
H32 C3 H31 110.3 no
C3 O4 H41 115.4 no
C2 C5 N6 111.6(2) yes
C2 C5 C22 111.37(19) yes
N6 C5 C22 114.39(18) yes
C2 C5 H51 105.5 no
N6 C5 H51 105.6 no
C22 C5 H51 107.8 no
C5 N6 C7 114.18(18) yes
C5 N6 C14 115.00(19) yes
C7 N6 C14 112.46(18) yes
N6 C7 C8 113.57(19) yes
N6 C7 H72 108.2 no
C8 C7 H72 108.9 no
N6 C7 H71 110.1 no
C8 C7 H71 107.1 no
H72 C7 H71 108.9 no
C7 C8 C9 119.8(2) yes
C7 C8 C13 121.7(2) yes
C9 C8 C13 118.4(2) yes
C8 C9 C10 120.7(3) yes
C8 C9 H91 119.1 no
C10 C9 H91 120.2 no
C9 C10 C11 120.1(3) yes
C9 C10 H101 119.8 no
C11 C10 H101 120.1 no
C10 C11 C12 119.6(3) yes
C10 C11 H111 119.2 no
C12 C11 H111 121.2 no
C11 C12 C13 120.7(3) yes
C11 C12 H121 121.3 no
C13 C12 H121 118.0 no
C8 C13 C12 120.5(3) yes
C8 C13 H131 119.1 no
C12 C13 H131 120.4 no
N6 C14 C15 109.27(18) yes
N6 C14 C21 115.9(2) yes
C15 C14 C21 113.3(2) yes
N6 C14 H141 105.6 no
C15 C14 H141 106.5 no
C21 C14 H141 105.5 no
C14 C15 C16 118.4(2) yes
C14 C15 C20 124.2(2) yes
C16 C15 C20 117.4(2) yes
C15 C16 C17 121.9(3) yes
C15 C16 H161 117.5 no
C17 C16 H161 120.5 no
C16 C17 C18 120.1(3) yes
C16 C17 H171 120.0 no
C18 C17 H171 120.0 no
C17 C18 C19 119.6(3) yes
C17 C18 H181 119.1 no
C19 C18 H181 121.3 no
C18 C19 C20 120.8(3) yes
C18 C19 H191 120.8 no
C20 C19 H191 118.4 no
C19 C20 C15 120.3(3) yes
C19 C20 H201 120.0 no
C15 C20 H201 119.7 no
C14 C21 H213 107.8 no
C14 C21 H212 105.9 no
H213 C21 H212 113.3 no
C14 C21 H211 108.0 no
H213 C21 H211 109.9 no
H212 C21 H211 111.6 no
C5 C22 C23 115.4(2) yes
C5 C22 H221 107.6 no
C23 C22 H221 107.7 no
C5 C22 H222 107.9 no
C23 C22 H222 106.7 no
H221 C22 H222 111.7 no
C22 C23 C24 120.5(2) yes
C22 C23 C28 121.5(2) yes
C24 C23 C28 117.9(2) yes
C23 C24 C25 121.5(3) yes
C23 C24 H241 118.5 no
C25 C24 H241 120.1 no
C24 C25 C26 120.0(3) yes
C24 C25 H251 122.4 no
C26 C25 H251 117.6 no
C25 C26 C27 120.0(3) yes
C25 C26 H261 119.4 no
C27 C26 H261 120.6 no
C26 C27 C28 120.0(3) yes
C26 C27 H271 120.4 no
C28 C27 H271 119.6 no
C23 C28 C27 120.6(3) yes
C23 C28 H281 120.0 no
C27 C28 H281 119.4 no

loop_
_geom_bond_atom_site_label_1
_geom_bond_atom_site_label_2
_geom_bond_distance
_geom_bond_publ_flag
O1 C2 1.443(3) yes
O1 H11 0.850 no
C2 C3 1.504(4) yes
C2 C5 1.530(3) yes
C2 H21 1.024 no
C3 O4 1.427(3) yes
C3 H32 0.998 no
C3 H31 0.996 no
O4 H41 0.834 no
C5 N6 1.480(3) yes
C5 C22 1.534(3) yes
C5 H51 1.001 no
N6 C7 1.464(3) yes
N6 C14 1.483(3) yes
C7 C8 1.507(3) yes
C7 H72 0.998 no
C7 H71 1.014 no
C8 C9 1.384(3) yes
C8 C13 1.383(3) yes
C9 C10 1.380(4) yes
C9 H91 0.974 no
C10 C11 1.370(5) yes
C10 H101 0.957 no
C11 C12 1.368(5) yes
C11 H111 0.955 no
C12 C13 1.373(4) yes
C12 H121 0.942 no
C13 H131 0.952 no
C14 C15 1.517(3) yes
C14 C21 1.536(4) yes
C14 H141 1.018 no
C15 C16 1.389(3) yes
C15 C20 1.391(3) yes
C16 C17 1.374(4) yes
C16 H161 0.964 no
C17 C18 1.369(4) yes
C17 H171 0.962 no
C18 C19 1.367(4) yes
C18 H181 0.983 no
C19 C20 1.394(4) yes
C19 H191 0.943 no
C20 H201 0.962 no
C21 H213 0.975 no
C21 H212 0.984 no
C21 H211 0.977 no
C22 C23 1.514(3) yes
C22 H221 0.988 no
C22 H222 0.994 no
C23 C24 1.379(3) yes
C23 C28 1.392(4) yes
C24 C25 1.380(4) yes
C24 H241 0.975 no
C25 C26 1.368(5) yes
C25 H251 0.935 no
C26 C27 1.373(4) yes
C26 H261 0.939 no
C27 C28 1.388(4) yes
C27 H271 0.979 no
C28 H281 0.959 no

loop_
_geom_hbond_atom_site_label_D
_geom_hbond_atom_site_label_H
_geom_hbond_atom_site_label_A
_geom_hbond_site_symmetry_A
_geom_hbond_angle_DHA
_geom_hbond_distance_DH
_geom_hbond_distance_HA
_geom_hbond_distance_DA
_geom_hbond_publ_flag
C7 H72 O1 . 125.83(7) 0.998 2.436 3.127(4) yes
O1 H11 O4 2_556 162.22(7) 0.850 2.065 2.886(4) yes
